data_4329689
loop_
_publ_author_name
'Scott R. Daly'
'Jason M. Keith'
'Enrique R. Batista'
'Kevin S. Boland'
'Stosh A. Kozimor'
'Richard L. Martin'
'Brian L. Scott'

_publ_section_title
;
 Probing Ni[S2PR2]2 Electronic Structure to Generate Insight Relevant to
 Minor Actinide Extraction Chemistry
;
_journal_name_full 'Inorganic Chemistry'
_journal_page_first 7551
_journal_page_last 7560
_journal_paper_doi 10.1021/ic3001587
_journal_volume 51
_journal_year 2012
_chemical_formula_sum 'C24 H20 Ni P2 S4'
_chemical_formula_weight 557.29
_chemical_name_systematic
; 
 ? 
;
_space_group_IT_number 14
_symmetry_cell_setting monoclinic
_symmetry_space_group_name_Hall '-P 2yn'
_symmetry_space_group_name_H-M 'P 1 21/n 1'
_atom_sites_solution_hydrogens geom
_atom_sites_solution_primary direct
_atom_sites_solution_secondary difmap
_audit_creation_method SHELXL-97
_cell_angle_alpha 90.00
_cell_angle_beta 103.3620(10)
_cell_angle_gamma 90.00
_cell_formula_units_Z 4
_cell_length_a 13.0328(16)
_cell_length_b 11.4418(14)
_cell_length_c 16.641(2)
_cell_measurement_temperature 120(1)
_cell_volume 2414.3(5)
_computing_cell_refinement 'SAINT+, v. 7.66a (Bruker AXS, 2009)'
_computing_data_collection 'APEX II, v. 7.0 (Bruker AXS, 2009)'
_computing_data_reduction 'SAINT+, v. 7.66a (Bruker AXS, 2009)'
_computing_molecular_graphics 'SHELXTL, v. 6.14, (Bruker AXS, 2000)'
_computing_publication_material 'SHELXTL, v. 6.14, (Bruker AXS, 2000)'
_computing_structure_refinement 'SHELXL-97 (Sheldrick, 1997)'
_computing_structure_solution 'SHELXS-97 (Sheldrick, 1990)'
_diffrn_ambient_temperature 120(1)
_diffrn_measured_fraction_theta_full 0.999
_diffrn_measured_fraction_theta_max 0.945
_diffrn_measurement_device_type 'Bruker D8 with APEXII CCD'
_diffrn_measurement_method '\w scans'
_diffrn_radiation_monochromator graphite
_diffrn_radiation_source 'fine-focus sealed tube'
_diffrn_radiation_type MoK\a
_diffrn_radiation_wavelength 0.71073
_diffrn_reflns_av_R_equivalents 0.0461
_diffrn_reflns_av_sigmaI/netI 0.0403
_diffrn_reflns_limit_h_max 16
_diffrn_reflns_limit_h_min -16
_diffrn_reflns_limit_k_max 14
_diffrn_reflns_limit_k_min -14
_diffrn_reflns_limit_l_max 22
_diffrn_reflns_limit_l_min -21
_diffrn_reflns_number 26270
_diffrn_reflns_theta_full 25.00
_diffrn_reflns_theta_max 28.42
_diffrn_reflns_theta_min 2.18
_diffrn_standards_decay_% 0
_diffrn_standards_interval_count 0
_diffrn_standards_interval_time 0
_diffrn_standards_number 0
_exptl_absorpt_coefficient_mu 1.293
_exptl_absorpt_correction_T_max 0.8006
_exptl_absorpt_correction_T_min 0.7297
_exptl_absorpt_correction_type multi-scan
_exptl_absorpt_process_details 'SADABS v. 1 (Sheldrick, 2008)'
_exptl_crystal_colour purple
_exptl_crystal_density_diffrn 1.533
_exptl_crystal_description block
_exptl_crystal_F_000 1144
_exptl_crystal_size_max 0.26
_exptl_crystal_size_mid 0.20
_exptl_crystal_size_min 0.18
_refine_diff_density_max 0.522
_refine_diff_density_min -0.619
_refine_diff_density_rms 0.124
_refine_ls_extinction_method none
_refine_ls_goodness_of_fit_ref 1.135
_refine_ls_hydrogen_treatment constr
_refine_ls_matrix_type full
_refine_ls_number_parameters 283
_refine_ls_number_reflns 5742
_refine_ls_number_restraints 0
_refine_ls_restrained_S_all 1.135
_refine_ls_R_factor_all 0.0662
_refine_ls_R_factor_gt 0.0397
_refine_ls_shift/su_max 0.000
_refine_ls_shift/su_mean 0.000
_refine_ls_structure_factor_coef Fsqd
_refine_ls_weighting_details 'calc w=1/[\s^2^(Fo^2^)+(0.0709P)^2^+0.4362P] where P=(Fo^2^+2Fc^2^)/3'
_refine_ls_weighting_scheme calc
_refine_ls_wR_factor_gt 0.1229
_refine_ls_wR_factor_ref 0.1460
_reflns_number_gt 3788
_reflns_number_total 5742
_reflns_threshold_expression >2sigma(I)
_cod_data_source_file ic3001587_si_003_3.cif
_cod_data_source_block apx1135_nis2_ph2
_cod_original_sg_symbol_H-M 'P 21/n'
_cod_database_code 4329689

loop_
_symmetry_equiv_pos_as_xyz
'x, y, z'
'-x+1/2, y+1/2, -z+1/2'
'-x, -y, -z'
'x-1/2, -y-1/2, z-1/2'

loop_
_atom_site_label
_atom_site_type_symbol
_atom_site_fract_x
_atom_site_fract_y
_atom_site_fract_z
_atom_site_U_iso_or_equiv
_atom_site_adp_type
_atom_site_occupancy
_atom_site_symmetry_multiplicity
_atom_site_calc_flag
_atom_site_refinement_flags
Ni1 Ni 0.5000 0.5000 0.0000 0.01346(15) Uani 1 2 d S
S1 S 0.57860(5) 0.32958(6) -0.01240(4) 0.01636(18) Uani 1 1 d .
S2 S 0.48377(6) 0.44303(6) 0.12374(4) 0.01711(18) Uani 1 1 d .
P1 P 0.55770(6) 0.29570(6) 0.10166(4) 0.01423(18) Uani 1 1 d .
C11 C 0.4790(2) 0.1670(2) 0.10294(18) 0.0171(6) Uani 1 1 d .
C12 C 0.3935(2) 0.1485(3) 0.0354(2) 0.0237(7) Uani 1 1 d .
H12 H 0.3819 0.1992 -0.0095 0.028 Uiso 1 1 calc R
C13 C 0.3270(3) 0.0554(3) 0.0357(2) 0.0283(8) Uani 1 1 d .
H13 H 0.2695 0.0443 -0.0086 0.034 Uiso 1 1 calc R
C14 C 0.3451(3) -0.0224(3) 0.1019(2) 0.0304(8) Uani 1 1 d .
H14 H 0.3008 -0.0863 0.1015 0.037 Uiso 1 1 calc R
C15 C 0.4296(3) -0.0038(3) 0.1683(2) 0.0311(8) Uani 1 1 d .
H15 H 0.4417 -0.0554 0.2127 0.037 Uiso 1 1 calc R
C16 C 0.4961(2) 0.0904(3) 0.1693(2) 0.0257(7) Uani 1 1 d .
H16 H 0.5522 0.1025 0.2145 0.031 Uiso 1 1 calc R
C21 C 0.6808(2) 0.2746(2) 0.17667(17) 0.0157(6) Uani 1 1 d .
C22 C 0.7108(2) 0.3502(3) 0.24266(19) 0.0268(7) Uani 1 1 d .
H22 H 0.6659 0.4101 0.2505 0.032 Uiso 1 1 calc R
C23 C 0.8081(3) 0.3366(3) 0.2973(2) 0.0331(8) Uani 1 1 d .
H23 H 0.8284 0.3875 0.3417 0.040 Uiso 1 1 calc R
C24 C 0.8746(2) 0.2480(3) 0.2858(2) 0.0293(8) Uani 1 1 d .
H24 H 0.9395 0.2388 0.3228 0.035 Uiso 1 1 calc R
C25 C 0.8453(2) 0.1723(3) 0.21950(19) 0.0231(7) Uani 1 1 d .
H25 H 0.8907 0.1127 0.2120 0.028 Uiso 1 1 calc R
C26 C 0.7486(2) 0.1853(2) 0.16441(18) 0.0195(6) Uani 1 1 d .
H26 H 0.7290 0.1350 0.1196 0.023 Uiso 1 1 calc R
Ni2 Ni 0.0000 1.0000 0.0000 0.01290(15) Uani 1 2 d S
S3 S -0.02254(6) 0.93608(6) 0.12124(4) 0.01694(18) Uani 1 1 d .
S4 S -0.08752(5) 1.16512(6) 0.01091(4) 0.01531(17) Uani 1 1 d .
P2 P 0.05442(5) 0.79178(6) 0.09797(4) 0.01313(17) Uani 1 1 d .
C31 C 0.1711(2) 0.7613(2) 0.17693(17) 0.0153(6) Uani 1 1 d .
C32 C 0.1808(2) 0.8071(3) 0.25537(18) 0.0215(7) Uani 1 1 d .
H32 H 0.1289 0.8566 0.2660 0.026 Uiso 1 1 calc R
C33 C 0.2678(2) 0.7795(3) 0.31814(19) 0.0287(8) Uani 1 1 d .
H33 H 0.2742 0.8105 0.3707 0.034 Uiso 1 1 calc R
C34 C 0.3443(2) 0.7061(3) 0.3022(2) 0.0267(7) Uani 1 1 d .
H34 H 0.4018 0.6862 0.3444 0.032 Uiso 1 1 calc R
C35 C 0.3362(2) 0.6616(3) 0.22372(19) 0.0227(7) Uani 1 1 d .
H35 H 0.3889 0.6131 0.2132 0.027 Uiso 1 1 calc R
C36 C 0.2500(2) 0.6890(2) 0.16070(18) 0.0185(6) Uani 1 1 d .
H36 H 0.2447 0.6593 0.1079 0.022 Uiso 1 1 calc R
C41 C -0.0273(2) 0.6634(2) 0.09147(17) 0.0175(6) Uani 1 1 d .
C42 C -0.1353(2) 0.6725(3) 0.0602(2) 0.0392(10) Uani 1 1 d .
H42 H -0.1653 0.7453 0.0447 0.047 Uiso 1 1 calc R
C43 C -0.1985(3) 0.5746(3) 0.0519(3) 0.0446(11) Uani 1 1 d .
H43 H -0.2707 0.5819 0.0304 0.053 Uiso 1 1 calc R
C44 C -0.1559(2) 0.4662(3) 0.0750(2) 0.0271(7) Uani 1 1 d .
H44 H -0.1991 0.4007 0.0709 0.033 Uiso 1 1 calc R
C45 C -0.0487(3) 0.4562(3) 0.1042(2) 0.0272(7) Uani 1 1 d .
H45 H -0.0191 0.3830 0.1185 0.033 Uiso 1 1 calc R
C46 C 0.0159(2) 0.5536(3) 0.1125(2) 0.0253(7) Uani 1 1 d .
H46 H 0.0883 0.5455 0.1323 0.030 Uiso 1 1 calc R

loop_
_atom_site_aniso_label
_atom_site_aniso_U_11
_atom_site_aniso_U_22
_atom_site_aniso_U_33
_atom_site_aniso_U_23
_atom_site_aniso_U_13
_atom_site_aniso_U_12
Ni1 0.0135(3) 0.0137(3) 0.0135(3) 0.00165(19) 0.0038(2) -0.00026(19)
S1 0.0189(4) 0.0162(4) 0.0146(4) 0.0007(3) 0.0050(3) 0.0010(3)
S2 0.0200(4) 0.0162(4) 0.0168(4) 0.0032(3) 0.0076(3) 0.0032(3)
P1 0.0148(4) 0.0135(4) 0.0144(4) 0.0017(3) 0.0036(3) -0.0012(3)
C11 0.0171(14) 0.0131(14) 0.0231(16) -0.0002(12) 0.0088(12) -0.0011(11)
C12 0.0217(16) 0.0204(16) 0.0269(17) 0.0029(13) 0.0014(13) -0.0026(13)
C13 0.0254(17) 0.0258(18) 0.0314(19) 0.0010(14) 0.0019(14) -0.0039(14)
C14 0.0242(17) 0.0236(17) 0.044(2) 0.0035(15) 0.0087(16) -0.0099(14)
C15 0.0320(19) 0.0258(18) 0.035(2) 0.0134(14) 0.0074(16) -0.0061(14)
C16 0.0248(16) 0.0294(17) 0.0225(17) 0.0040(14) 0.0046(13) -0.0053(14)
C21 0.0184(14) 0.0162(14) 0.0132(14) 0.0047(11) 0.0053(11) 0.0005(12)
C22 0.0258(17) 0.0323(18) 0.0209(17) -0.0057(14) 0.0024(13) 0.0043(14)
C23 0.0339(19) 0.038(2) 0.0221(18) -0.0106(15) -0.0053(14) 0.0042(16)
C24 0.0224(16) 0.0364(19) 0.0247(18) 0.0006(15) -0.0033(13) 0.0048(14)
C25 0.0203(15) 0.0211(16) 0.0274(17) 0.0046(13) 0.0047(13) 0.0073(13)
C26 0.0197(15) 0.0176(15) 0.0220(16) 0.0005(12) 0.0064(12) 0.0032(12)
Ni2 0.0135(3) 0.0114(3) 0.0136(3) 0.00073(19) 0.0026(2) -0.00005(19)
S3 0.0194(4) 0.0151(4) 0.0174(4) 0.0024(3) 0.0065(3) 0.0039(3)
S4 0.0186(4) 0.0134(3) 0.0140(4) 0.0008(3) 0.0038(3) 0.0014(3)
P2 0.0133(4) 0.0119(4) 0.0139(4) 0.0013(3) 0.0025(3) -0.0002(3)
C31 0.0125(13) 0.0153(14) 0.0167(15) 0.0030(11) 0.0005(11) -0.0017(11)
C32 0.0204(15) 0.0256(16) 0.0193(16) -0.0027(13) 0.0060(12) 0.0042(13)
C33 0.0313(18) 0.0329(19) 0.0190(17) -0.0044(14) 0.0000(14) 0.0058(15)
C34 0.0240(16) 0.0243(17) 0.0255(18) 0.0033(14) -0.0073(13) 0.0019(13)
C35 0.0179(15) 0.0208(15) 0.0283(17) -0.0024(13) 0.0028(13) 0.0042(13)
C36 0.0150(14) 0.0204(15) 0.0201(16) -0.0010(12) 0.0039(12) 0.0006(12)
C41 0.0191(14) 0.0173(14) 0.0152(14) 0.0012(11) 0.0022(11) -0.0042(12)
C42 0.0198(17) 0.0212(18) 0.070(3) 0.0095(17) -0.0045(17) -0.0021(14)
C43 0.0177(17) 0.029(2) 0.080(3) 0.008(2) -0.0032(18) -0.0049(15)
C44 0.0250(17) 0.0208(16) 0.035(2) -0.0003(15) 0.0068(14) -0.0123(14)
C45 0.0307(18) 0.0146(15) 0.0341(19) 0.0025(14) 0.0031(15) -0.0029(14)
C46 0.0185(15) 0.0187(16) 0.036(2) -0.0005(14) 0.0008(14) 0.0001(13)

loop_
_atom_type_symbol
_atom_type_description
_atom_type_scat_dispersion_real
_atom_type_scat_dispersion_imag
_atom_type_scat_source
C C 0.0033 0.0016 'International Tables Vol C Tables 4.2.6.8 and 6.1.1.4'
H H 0.0000 0.0000 'International Tables Vol C Tables 4.2.6.8 and 6.1.1.4'
P P 0.1023 0.0942 'International Tables Vol C Tables 4.2.6.8 and 6.1.1.4'
S S 0.1246 0.1234 'International Tables Vol C Tables 4.2.6.8 and 6.1.1.4'
Ni Ni 0.3393 1.1124 'International Tables Vol C Tables 4.2.6.8 and 6.1.1.4'

loop_
_geom_angle_atom_site_label_1
_geom_angle_atom_site_label_2
_geom_angle_atom_site_label_3
_geom_angle
_geom_angle_site_symmetry_1
_geom_angle_site_symmetry_3
S2 Ni1 S2 179.999(2) . 3_665
S2 Ni1 S1 91.53(3) . 3_665
S2 Ni1 S1 88.47(3) 3_665 3_665
S2 Ni1 S1 88.47(3) . .
S2 Ni1 S1 91.53(3) 3_665 .
S1 Ni1 S1 180.0 3_665 .
P1 S1 Ni1 85.20(3) . .
P1 S2 Ni1 85.66(3) . .
C11 P1 C21 107.48(13) . .
C11 P1 S1 111.72(10) . .
C21 P1 S1 112.61(10) . .
C11 P1 S2 112.63(10) . .
C21 P1 S2 111.77(10) . .
S1 P1 S2 100.66(4) . .
C16 C11 C12 119.6(3) . .
C16 C11 P1 122.7(2) . .
C12 C11 P1 117.6(2) . .
C13 C12 C11 119.9(3) . .
C13 C12 H12 120.0 . .
C11 C12 H12 120.0 . .
C12 C13 C14 120.4(3) . .
C12 C13 H13 119.8 . .
C14 C13 H13 119.8 . .
C15 C14 C13 119.4(3) . .
C15 C14 H14 120.3 . .
C13 C14 H14 120.3 . .
C16 C15 C14 120.7(3) . .
C16 C15 H15 119.6 . .
C14 C15 H15 119.6 . .
C15 C16 C11 119.9(3) . .
C15 C16 H16 120.0 . .
C11 C16 H16 120.0 . .
C22 C21 C26 120.1(3) . .
C22 C21 P1 120.6(2) . .
C26 C21 P1 119.2(2) . .
C21 C22 C23 119.9(3) . .
C21 C22 H22 120.0 . .
C23 C22 H22 120.0 . .
C24 C23 C22 120.1(3) . .
C24 C23 H23 120.0 . .
C22 C23 H23 120.0 . .
C23 C24 C25 120.3(3) . .
C23 C24 H24 119.8 . .
C25 C24 H24 119.8 . .
C24 C25 C26 120.1(3) . .
C24 C25 H25 120.0 . .
C26 C25 H25 120.0 . .
C25 C26 C21 119.5(3) . .
C25 C26 H26 120.3 . .
C21 C26 H26 120.3 . .
S3 Ni2 S3 180.0 3_575 .
S3 Ni2 S4 91.57(3) 3_575 3_575
S3 Ni2 S4 88.43(3) . 3_575
S3 Ni2 S4 88.43(3) 3_575 .
S3 Ni2 S4 91.57(3) . .
S4 Ni2 S4 180.00(3) 3_575 .
P2 S3 Ni2 85.37(3) . .
P2 S4 Ni2 85.11(3) 3_575 .
C31 P2 C41 105.89(13) . .
C31 P2 S3 113.12(10) . .
C41 P2 S3 111.47(10) . .
C31 P2 S4 112.50(10) . 3_575
C41 P2 S4 113.02(10) . 3_575
S3 P2 S4 101.03(4) . 3_575
C32 C31 C36 119.8(3) . .
C32 C31 P2 119.5(2) . .
C36 C31 P2 120.7(2) . .
C31 C32 C33 120.2(3) . .
C31 C32 H32 119.9 . .
C33 C32 H32 119.9 . .
C34 C33 C32 119.7(3) . .
C34 C33 H33 120.1 . .
C32 C33 H33 120.1 . .
C33 C34 C35 120.5(3) . .
C33 C34 H34 119.8 . .
C35 C34 H34 119.8 . .
C34 C35 C36 120.2(3) . .
C34 C35 H35 119.9 . .
C36 C35 H35 119.9 . .
C35 C36 C31 119.6(3) . .
C35 C36 H36 120.2 . .
C31 C36 H36 120.2 . .
C46 C41 C42 118.7(3) . .
C46 C41 P2 121.6(2) . .
C42 C41 P2 119.6(2) . .
C43 C42 C41 120.5(3) . .
C43 C42 H42 119.8 . .
C41 C42 H42 119.8 . .
C44 C43 C42 120.8(3) . .
C44 C43 H43 119.6 . .
C42 C43 H43 119.6 . .
C45 C44 C43 119.0(3) . .
C45 C44 H44 120.5 . .
C43 C44 H44 120.5 . .
C44 C45 C46 120.9(3) . .
C44 C45 H45 119.5 . .
C46 C45 H45 119.5 . .
C45 C46 C41 120.1(3) . .
C45 C46 H46 119.9 . .
C41 C46 H46 119.9 . .

loop_
_geom_bond_atom_site_label_1
_geom_bond_atom_site_label_2
_geom_bond_distance
_geom_bond_site_symmetry_2
Ni1 S2 2.2161(7) .
Ni1 S2 2.2161(7) 3_665
Ni1 S1 2.2342(7) 3_665
Ni1 S1 2.2342(7) .
S1 P1 2.0164(10) .
S2 P1 2.0171(10) .
P1 C11 1.797(3) .
P1 C21 1.807(3) .
C11 C16 1.388(4) .
C11 C12 1.404(4) .
C12 C13 1.375(4) .
C12 H12 0.9300 .
C13 C14 1.394(5) .
C13 H13 0.9300 .
C14 C15 1.384(5) .
C14 H14 0.9300 .
C15 C16 1.381(4) .
C15 H15 0.9300 .
C16 H16 0.9300 .
C21 C22 1.381(4) .
C21 C26 1.397(4) .
C22 C23 1.387(4) .
C22 H22 0.9300 .
C23 C24 1.376(4) .
C23 H23 0.9300 .
C24 C25 1.384(4) .
C24 H24 0.9300 .
C25 C26 1.385(4) .
C25 H25 0.9300 .
C26 H26 0.9300 .
Ni2 S3 2.2284(7) 3_575
Ni2 S3 2.2284(7) .
Ni2 S4 2.2358(7) 3_575
Ni2 S4 2.2358(7) .
S3 P2 2.0153(10) .
S4 P2 2.0182(10) 3_575
P2 C31 1.799(3) .
P2 C41 1.803(3) .
P2 S4 2.0182(10) 3_575
C31 C32 1.385(4) .
C31 C36 1.394(4) .
C32 C33 1.388(4) .
C32 H32 0.9300 .
C33 C34 1.376(4) .
C33 H33 0.9300 .
C34 C35 1.382(4) .
C34 H34 0.9300 .
C35 C36 1.385(4) .
C35 H35 0.9300 .
C36 H36 0.9300 .
C41 C46 1.387(4) .
C41 C42 1.388(4) .
C42 C43 1.378(5) .
C42 H42 0.9300 .
C43 C44 1.377(5) .
C43 H43 0.9300 .
C44 C45 1.374(4) .
C44 H44 0.9300 .
C45 C46 1.384(4) .
C45 H45 0.9300 .
C46 H46 0.9300 .

loop_
_geom_torsion_atom_site_label_1
_geom_torsion_atom_site_label_2
_geom_torsion_atom_site_label_3
_geom_torsion_atom_site_label_4
_geom_torsion
C12 C11 P1 S1 -38.8(2)
C12 C11 P1 S2 73.6(2)
C22 C21 P1 S1 116.7(2)
C22 C21 P1 S2 4.3(3)
